data_7225751
loop_
_publ_author_name
'Kalmode, Hanuman'
'Maity, Dilip Kumar'
'Bhate, Prakash'

_publ_section_title
;
 Thermal and Lewis acid Promoted Intramolecular Diels-Alder Reaction of
 Furanose Tethered 1,3,9-Decatriene Systems: A Synthetic and Computational
 Investigation
;
_journal_name_full 'RSC Adv.'
_journal_paper_doi 10.1039/C6RA10456H
_journal_year 2016
_chemical_formula_sum 'C15 H20 O5'
_chemical_formula_weight 280.31
_chemical_melting_point 332.0(10)
_chemical_name_systematic
'(4aR,6aS,6bR,9aR,10aR,10bS)-4a,8,8-trimethyl-4,4a,6b,9a,10a,10b-hexahydro-3H-[1,3]dioxolo[4',5':4,5]furo[3,2-c] isochromen-5(6aH)-one'
_space_group_IT_number 19
_symmetry_space_group_name_Hall 'P 2ac 2ab'
_symmetry_space_group_name_H-M 'P 21 21 21'
_atom_sites_solution_hydrogens geom
_atom_sites_solution_primary direct
_atom_sites_solution_secondary difmap
_audit_creation_method SHELXL-97
_audit_update_record
;
2014-11-05 deposited with the CCDC.
2016-06-16 downloaded from the CCDC.
;
_cell_angle_alpha 90.00
_cell_angle_beta 90.00
_cell_angle_gamma 90.00
_cell_formula_units_Z 4
_cell_length_a 7.0114(4)
_cell_length_b 8.5390(5)
_cell_length_c 23.6600(13)
_cell_measurement_temperature 296(2)
_cell_volume 1416.53(14)
_computing_structure_refinement 'SHELXL-97 (Sheldrick, 1997)'
_computing_structure_solution 'SHELXS-97 (Sheldrick, 1990)'
_diffrn_ambient_temperature 296(2)
_diffrn_measured_fraction_theta_full 0.952
_diffrn_measured_fraction_theta_max 0.952
_diffrn_radiation_monochromator graphite
_diffrn_radiation_source 'fine-focus sealed tube'
_diffrn_radiation_type MoK\a
_diffrn_radiation_wavelength 0.71073
_diffrn_reflns_av_R_equivalents 0.0296
_diffrn_reflns_av_sigmaI/netI 0.0381
_diffrn_reflns_limit_h_max 9
_diffrn_reflns_limit_h_min -5
_diffrn_reflns_limit_k_max 11
_diffrn_reflns_limit_k_min -9
_diffrn_reflns_limit_l_max 30
_diffrn_reflns_limit_l_min -26
_diffrn_reflns_number 5635
_diffrn_reflns_theta_full 28.29
_diffrn_reflns_theta_max 28.29
_diffrn_reflns_theta_min 1.72
_exptl_absorpt_coefficient_mu 0.098
_exptl_crystal_colour Colourless
_exptl_crystal_density_diffrn 1.314
_exptl_crystal_density_method 'not measured'
_exptl_crystal_F_000 600
_exptl_crystal_recrystallization_method 'Re-crystallisation from solvent: Ethanol'
_refine_diff_density_max 0.216
_refine_diff_density_min -0.205
_refine_diff_density_rms 0.043
_refine_ls_abs_structure_details 'Flack H D (1983), Acta Cryst. A39, 876-881'
_refine_ls_abs_structure_Flack -0.7(8)
_refine_ls_extinction_method none
_refine_ls_goodness_of_fit_ref 1.042
_refine_ls_hydrogen_treatment mixed
_refine_ls_matrix_type full
_refine_ls_number_parameters 184
_refine_ls_number_reflns 3328
_refine_ls_number_restraints 0
_refine_ls_restrained_S_all 1.042
_refine_ls_R_factor_all 0.0382
_refine_ls_R_factor_gt 0.0354
_refine_ls_shift/su_max 0.001
_refine_ls_shift/su_mean 0.000
_refine_ls_structure_factor_coef Fsqd
_refine_ls_weighting_details 'calc w=1/[\s^2^(Fo^2^)+(0.0447P)^2^+0.2035P] where P=(Fo^2^+2Fc^2^)/3'
_refine_ls_weighting_scheme calc
_refine_ls_wR_factor_gt 0.0882
_refine_ls_wR_factor_ref 0.0905
_reflns_number_gt 3113
_reflns_number_total 3328
_reflns_threshold_expression >2sigma(I)
_cod_data_source_file c6ra10456h2.cif
_cod_data_source_block tr1
_cod_depositor_comments
;
The following automatic conversions were performed:

'_chemical_melting_point' value '331-333' was changed to '332.0(10)'
- the average value was taken and precision was estimated.

Automatic conversion script
Id: cif_fix_values 4268 2015-11-12 08:31:59Z antanas 
;
_cod_database_code 7225751

loop_
_symmetry_equiv_pos_as_xyz
'x, y, z'
'x+1/2, -y+1/2, -z'
'-x, y+1/2, -z+1/2'
'-x+1/2, -y, z+1/2'

loop_
_atom_site_label
_atom_site_type_symbol
_atom_site_fract_x
_atom_site_fract_y
_atom_site_fract_z
_atom_site_U_iso_or_equiv
_atom_site_adp_type
_atom_site_occupancy
_atom_site_symmetry_multiplicity
_atom_site_calc_flag
_atom_site_refinement_flags
O1 O 0.60733(13) 0.78625(11) 0.89141(5) 0.0290(2) Uani 1 1 d .
O2 O 0.24906(14) 0.51629(11) 0.84481(4) 0.0281(2) Uani 1 1 d .
O3 O 0.81901(15) 0.96355(14) 0.91106(6) 0.0469(3) Uani 1 1 d .
O4 O 0.28288(15) 0.88602(10) 0.82217(4) 0.0259(2) Uani 1 1 d .
O5 O 0.14398(14) 0.67618(11) 0.77515(5) 0.0305(2) Uani 1 1 d .
C1 C 0.5437(3) 1.0662(2) 1.01943(8) 0.0431(4) Uani 1 1 d .
H6 H 0.6556 0.9997 1.0214 0.052 Uiso 1 1 calc R
H1 H 0.5468 1.1370 1.0515 0.052 Uiso 1 1 calc R
C2 C 0.5477(2) 1.15994(18) 0.96495(7) 0.0314(3) Uani 1 1 d .
H5 H 0.6737 1.2049 0.9601 0.038 Uiso 1 1 calc R
H4 H 0.4572 1.2455 0.9678 0.038 Uiso 1 1 calc R
C3 C 0.49880(17) 1.06070(15) 0.91254(6) 0.0218(3) Uani 1 1 d .
C4 C 0.65216(18) 0.93473(16) 0.90621(6) 0.0251(3) Uani 1 1 d .
C5 C 0.41513(17) 0.72497(15) 0.89060(6) 0.0227(3) Uani 1 1 d .
H15 H 0.3882 0.6624 0.9244 0.027 Uiso 1 1 calc R
C6 C 0.39713(18) 0.62739(15) 0.83696(6) 0.0241(3) Uani 1 1 d .
H16 H 0.5179 0.5800 0.8250 0.029 Uiso 1 1 calc R
C7 C 0.13253(18) 0.51842(15) 0.79495(6) 0.0236(3) Uani 1 1 d .
C8 C 0.2104(2) 0.40798(18) 0.75042(7) 0.0342(3) Uani 1 1 d .
H3 H 0.3398 0.4359 0.7418 0.051 Uiso 1 1 calc R
H20 H 0.1343 0.4156 0.7168 0.051 Uiso 1 1 calc R
H2 H 0.2065 0.3025 0.7644 0.051 Uiso 1 1 calc R
C9 C 0.29639(17) 0.99268(15) 0.91887(6) 0.0223(3) Uani 1 1 d .
H9 H 0.2036 1.0734 0.9084 0.027 Uiso 1 1 calc R
C10 C 0.2557(2) 0.93988(18) 0.97857(7) 0.0329(3) Uani 1 1 d .
H8 H 0.1438 0.8842 0.9850 0.040 Uiso 1 1 calc R
C11 C 0.3678(3) 0.9673(2) 1.02237(7) 0.0423(4) Uani 1 1 d .
H7 H 0.3355 0.9226 1.0569 0.051 Uiso 1 1 calc R
C12 C 0.26536(18) 0.84989(14) 0.88155(6) 0.0206(3) Uani 1 1 d .
H11 H 0.1387 0.8059 0.8890 0.025 Uiso 1 1 calc R
C13 C 0.31585(19) 0.74379(15) 0.79346(6) 0.0239(3) Uani 1 1 d .
H10 H 0.4042 0.7586 0.7618 0.029 Uiso 1 1 calc R
C14 C 0.5139(3) 1.16718(17) 0.86021(7) 0.0346(4) Uani 1 1 d .
H12 H 0.4789 1.1090 0.8271 0.052 Uiso 1 1 calc R
H13 H 0.6427 1.2039 0.8564 0.052 Uiso 1 1 calc R
H14 H 0.4297 1.2550 0.8645 0.052 Uiso 1 1 calc R
C15 C -0.0703(2) 0.4851(2) 0.81137(7) 0.0379(4) Uani 1 1 d .
H17 H -0.1502 0.4907 0.7785 0.057 Uiso 1 1 calc R
H19 H -0.1119 0.5612 0.8386 0.057 Uiso 1 1 calc R
H18 H -0.0786 0.3822 0.8275 0.057 Uiso 1 1 calc R

loop_
_atom_site_aniso_label
_atom_site_aniso_U_11
_atom_site_aniso_U_22
_atom_site_aniso_U_33
_atom_site_aniso_U_23
_atom_site_aniso_U_13
_atom_site_aniso_U_12
O1 0.0162(4) 0.0244(4) 0.0464(6) -0.0056(4) -0.0075(4) 0.0038(4)
O2 0.0296(5) 0.0236(4) 0.0310(6) 0.0024(4) -0.0080(4) -0.0052(4)
O3 0.0180(4) 0.0409(6) 0.0817(9) -0.0097(6) -0.0037(5) -0.0025(4)
O4 0.0355(5) 0.0205(4) 0.0218(5) -0.0001(3) -0.0056(4) 0.0039(4)
O5 0.0294(5) 0.0273(5) 0.0346(6) -0.0001(4) -0.0116(4) -0.0004(4)
C1 0.0475(9) 0.0539(10) 0.0279(9) -0.0031(7) -0.0096(7) -0.0115(8)
C2 0.0311(7) 0.0298(7) 0.0333(9) -0.0058(6) -0.0022(6) -0.0066(6)
C3 0.0197(5) 0.0207(6) 0.0249(7) 0.0016(5) -0.0006(5) 0.0000(4)
C4 0.0181(5) 0.0262(6) 0.0309(8) 0.0005(5) -0.0015(5) 0.0000(5)
C5 0.0190(6) 0.0207(5) 0.0285(7) 0.0013(5) -0.0059(5) -0.0005(5)
C6 0.0186(6) 0.0203(6) 0.0335(8) -0.0035(5) -0.0031(5) 0.0024(5)
C7 0.0213(5) 0.0255(6) 0.0239(7) -0.0027(5) -0.0016(5) -0.0013(5)
C8 0.0273(7) 0.0342(7) 0.0409(9) -0.0122(6) 0.0034(6) -0.0009(6)
C9 0.0161(5) 0.0247(6) 0.0261(7) -0.0040(5) -0.0007(5) 0.0018(5)
C10 0.0327(7) 0.0374(7) 0.0288(8) -0.0072(6) 0.0107(6) -0.0096(6)
C11 0.0573(10) 0.0459(9) 0.0237(8) -0.0019(7) 0.0061(7) -0.0131(8)
C12 0.0161(5) 0.0233(5) 0.0223(7) -0.0016(5) -0.0013(5) 0.0014(4)
C13 0.0238(6) 0.0244(6) 0.0235(7) -0.0022(5) 0.0006(5) -0.0003(5)
C14 0.0445(9) 0.0262(7) 0.0330(9) 0.0066(6) 0.0008(7) -0.0036(6)
C15 0.0247(7) 0.0519(9) 0.0372(9) -0.0133(7) 0.0054(6) -0.0101(7)

loop_
_atom_type_symbol
_atom_type_description
_atom_type_scat_dispersion_real
_atom_type_scat_dispersion_imag
_atom_type_scat_source
C C 0.0033 0.0016 'International Tables Vol C Tables 4.2.6.8 and 6.1.1.4'
H H 0.0000 0.0000 'International Tables Vol C Tables 4.2.6.8 and 6.1.1.4'
O O 0.0106 0.0060 'International Tables Vol C Tables 4.2.6.8 and 6.1.1.4'

loop_
_geom_angle_atom_site_label_1
_geom_angle_atom_site_label_2
_geom_angle_atom_site_label_3
_geom_angle
C4 O1 C5 124.01(10)
C6 O2 C7 107.49(10)
C13 O4 C12 107.37(9)
C13 O5 C7 109.55(10)
C11 C1 C2 110.63(14)
C11 C1 H6 109.5
C2 C1 H6 109.5
C11 C1 H1 109.5
C2 C1 H1 109.5
H6 C1 H1 108.1
C1 C2 C3 112.92(12)
C1 C2 H5 109.0
C3 C2 H5 109.0
C1 C2 H4 109.0
C3 C2 H4 109.0
H5 C2 H4 107.8
C4 C3 C14 106.76(12)
C4 C3 C2 108.02(11)
C14 C3 C2 107.89(11)
C4 C3 C9 113.10(11)
C14 C3 C9 111.37(12)
C2 C3 C9 109.51(11)
O3 C4 O1 116.31(12)
O3 C4 C3 122.13(13)
O1 C4 C3 121.44(11)
O1 C5 C12 113.20(10)
O1 C5 C6 106.64(11)
C12 C5 C6 102.15(10)
O1 C5 H15 111.5
C12 C5 H15 111.5
C6 C5 H15 111.5
O2 C6 C5 108.51(11)
O2 C6 C13 104.37(10)
C5 C6 C13 103.55(10)
O2 C6 H16 113.2
C5 C6 H16 113.2
C13 C6 H16 113.2
O5 C7 O2 104.45(10)
O5 C7 C15 108.45(12)
O2 C7 C15 108.91(12)
O5 C7 C8 109.79(12)
O2 C7 C8 111.00(11)
C15 C7 C8 113.79(12)
C7 C8 H3 109.5
C7 C8 H20 109.5
H3 C8 H20 109.5
C7 C8 H2 109.5
H3 C8 H2 109.5
H20 C8 H2 109.5
C10 C9 C12 106.05(11)
C10 C9 C3 112.19(11)
C12 C9 C3 112.18(10)
C10 C9 H9 108.8
C12 C9 H9 108.8
C3 C9 H9 108.8
C11 C10 C9 124.63(14)
C11 C10 H8 117.7
C9 C10 H8 117.7
C10 C11 C1 123.62(15)
C10 C11 H7 118.2
C1 C11 H7 118.2
O4 C12 C5 103.26(10)
O4 C12 C9 112.42(10)
C5 C12 C9 112.59(10)
O4 C12 H11 109.5
C5 C12 H11 109.5
C9 C12 H11 109.5
O5 C13 O4 111.21(11)
O5 C13 C6 104.97(11)
O4 C13 C6 107.13(11)
O5 C13 H10 111.1
O4 C13 H10 111.1
C6 C13 H10 111.1
C3 C14 H12 109.5
C3 C14 H13 109.5
H12 C14 H13 109.5
C3 C14 H14 109.5
H12 C14 H14 109.5
H13 C14 H14 109.5
C7 C15 H17 109.5
C7 C15 H19 109.5
H17 C15 H19 109.5
C7 C15 H18 109.5
H17 C15 H18 109.5
H19 C15 H18 109.5

loop_
_geom_bond_atom_site_label_1
_geom_bond_atom_site_label_2
_geom_bond_distance
O1 C4 1.3524(17)
O1 C5 1.4458(15)
O2 C6 1.4185(16)
O2 C7 1.4352(16)
O3 C4 1.2010(17)
O4 C13 1.4105(15)
O4 C12 1.4438(17)
O5 C13 1.4048(16)
O5 C7 1.4285(16)
C1 C11 1.497(3)
C1 C2 1.518(2)
C1 H6 0.9700
C1 H1 0.9700
C2 C3 1.541(2)
C2 H5 0.9700
C2 H4 0.9700
C3 C4 1.5283(18)
C3 C14 1.540(2)
C3 C9 1.5407(17)
C5 C12 1.5120(17)
C5 C6 1.5233(19)
C5 H15 0.9800
C6 C13 1.5401(19)
C6 H16 0.9800
C7 C15 1.5015(19)
C7 C8 1.5157(19)
C8 H3 0.9600
C8 H20 0.9600
C8 H2 0.9600
C9 C10 1.510(2)
C9 C12 1.5210(17)
C9 H9 0.9800
C10 C11 1.321(2)
C10 H8 0.9300
C11 H7 0.9300
C12 H11 0.9800
C13 H10 0.9800
C14 H12 0.9600
C14 H13 0.9600
C14 H14 0.9600
C15 H17 0.9600
C15 H19 0.9600
C15 H18 0.9600

loop_
_geom_torsion_atom_site_label_1
_geom_torsion_atom_site_label_2
_geom_torsion_atom_site_label_3
_geom_torsion_atom_site_label_4
_geom_torsion
C11 C1 C2 C3 -46.5(2)
C1 C2 C3 C4 -63.14(16)
C1 C2 C3 C14 -178.20(14)
C1 C2 C3 C9 60.43(16)
C5 O1 C4 O3 171.82(14)
C5 O1 C4 C3 -12.0(2)
C14 C3 C4 O3 70.95(19)
C2 C3 C4 O3 -44.86(19)
C9 C3 C4 O3 -166.23(15)
C14 C3 C4 O1 -104.97(15)
C2 C3 C4 O1 139.22(14)
C9 C3 C4 O1 17.86(19)
C4 O1 C5 C12 26.18(18)
C4 O1 C5 C6 137.72(12)
C7 O2 C6 C5 134.12(11)
C7 O2 C6 C13 24.19(13)
O1 C5 C6 O2 156.24(10)
C12 C5 C6 O2 -84.75(12)
O1 C5 C6 C13 -93.27(12)
C12 C5 C6 C13 25.73(13)
C13 O5 C7 O2 25.99(14)
C13 O5 C7 C15 142.02(12)
C13 O5 C7 C8 -93.09(13)
C6 O2 C7 O5 -31.24(13)
C6 O2 C7 C15 -146.94(12)
C6 O2 C7 C8 87.02(13)
C4 C3 C9 C10 80.97(15)
C14 C3 C9 C10 -158.80(12)
C2 C3 C9 C10 -39.56(15)
C4 C3 C9 C12 -38.30(16)
C14 C3 C9 C12 81.94(14)
C2 C3 C9 C12 -158.82(11)
C12 C9 C10 C11 131.59(16)
C3 C9 C10 C11 8.8(2)
C9 C10 C11 C1 5.2(3)
C2 C1 C11 C10 13.8(3)
C13 O4 C12 C5 39.04(12)
C13 O4 C12 C9 160.64(10)
O1 C5 C12 O4 74.84(12)
C6 C5 C12 O4 -39.42(12)
O1 C5 C12 C9 -46.65(15)
C6 C5 C12 C9 -160.92(11)
C10 C9 C12 O4 174.87(11)
C3 C9 C12 O4 -62.33(14)
C10 C9 C12 C5 -69.01(13)
C3 C9 C12 C5 53.80(15)
C7 O5 C13 O4 -126.60(12)
C7 O5 C13 C6 -11.08(14)
C12 O4 C13 O5 92.03(13)
C12 O4 C13 C6 -22.16(13)
O2 C6 C13 O5 -8.11(13)
C5 C6 C13 O5 -121.62(11)
O2 C6 C13 O4 110.21(12)
C5 C6 C13 O4 -3.30(14)
